data_7713410
loop_
_publ_author_name
'Kumar, Pawan'
'Kalita, Pankaj'
'Palacios, Maria A.'
'Kumar, Vierandra'
'Acharya, Joydev'
'Colacio, Enrique'
'Chandrasekhar, Vadapalli'

_publ_section_title
;
 Synthesis, Structures and Magnetic studies of Hexanuclear Lanthanide
 Complexes: SMM behavior in DyIII analogue and MCE properties in the GdIII
 analogue
;
_journal_name_full 'Dalton Transactions'
_journal_paper_doi 10.1039/D3DT01489D
_journal_year 2023
_chemical_formula_moiety 'C94 H100 Er6 F12 N16 O26, 2(N O3), 2(C H4 O)'
_chemical_formula_sum 'C96 H108 Er6 F12 N18 O34'
_chemical_formula_weight 3289.56
_space_group_crystal_system monoclinic
_space_group_IT_number 14
_space_group_name_Hall '-P 2ybc'
_space_group_name_H-M_alt 'P 1 21/c 1'
_atom_sites_solution_hydrogens mixed
_atom_sites_solution_primary dual
_audit_creation_date 2023-06-11
_audit_creation_method
;
Olex2 1.5-alpha
(compiled 2023.03.06 svn.rbb2c1857 for OlexSys, GUI svn.r6748)
;
_audit_update_record
;
2023-06-19 deposited with the CCDC.	2023-07-05 downloaded from the CCDC.
;
_cell_angle_alpha 90
_cell_angle_beta 97.575(2)
_cell_angle_gamma 90
_cell_formula_units_Z 2
_cell_length_a 14.8051(4)
_cell_length_b 20.1675(5)
_cell_length_c 19.4036(5)
_cell_measurement_reflns_used 20294
_cell_measurement_temperature 120.00(10)
_cell_measurement_theta_max 28.8700
_cell_measurement_theta_min 2.6180
_cell_volume 5743.0(3)
_computing_cell_refinement 'CrysAlisPro 1.171.39.29d (Rigaku OD, 2017)'
_computing_data_collection 'CrysAlisPro 1.171.39.29d (Rigaku OD, 2017)'
_computing_data_reduction 'CrysAlisPro 1.171.39.29d (Rigaku OD, 2017)'
_computing_molecular_graphics 'Olex2 1.5-alpha (Dolomanov et al., 2009)'
_computing_publication_material 'Olex2 1.5-alpha (Dolomanov et al., 2009)'
_computing_structure_refinement 'SHELXL 2018/3 (Sheldrick, 2015)'
_computing_structure_solution 'SHELXT 2018/2 (Sheldrick, 2018)'
_diffrn_ambient_environment N~2~
_diffrn_ambient_temperature 120.00(10)
_diffrn_detector 'CCD plate'
_diffrn_measured_fraction_theta_full 0.998
_diffrn_measured_fraction_theta_max 0.886
_diffrn_measurement_details
;
List of Runs (angles in degrees, time in seconds):

  # Type    Start    End  Width  t~exp~   \w     \q     \k     \f   Frames
#--------------------------------------------------------------------------
  1  \w    -23.00  93.00   0.50   72.24    --    7.10  57.00  60.00  232
  2  \w     51.00  93.00   0.50   72.24    --    7.10  77.00-120.00   84
  3  \w     63.00  96.00   0.50   72.24    --    7.10  77.00 150.00   66
  4  \w    -36.00   5.00   0.50   72.24    --   -7.50  57.00-120.00   82
  5  \w    -96.00 -33.00   0.50   72.24    --   -7.50 -19.00-150.00  126
  6  \w    -10.00  30.00   0.50   72.24    --   -7.50 -19.00-150.00   80
  7  \w     19.00  44.00   0.50   72.24    --   -7.50  57.00-120.00   50
;
_diffrn_measurement_device 'four-circle diffractometer'
_diffrn_measurement_device_type 'XtaLAB AFC12 (RINC): Kappa single'
_diffrn_measurement_method '\w scans'
_diffrn_orient_matrix_type 'CrysAlisPro convention (1999,Acta A55,543-557)'
_diffrn_orient_matrix_UB_11 -0.0470605000
_diffrn_orient_matrix_UB_12 0.0017940000
_diffrn_orient_matrix_UB_13 -0.0128440000
_diffrn_orient_matrix_UB_21 0.0027623000
_diffrn_orient_matrix_UB_22 -0.0311774000
_diffrn_orient_matrix_UB_23 -0.0165098000
_diffrn_orient_matrix_UB_31 -0.0106206000
_diffrn_orient_matrix_UB_32 -0.0161497000
_diffrn_orient_matrix_UB_33 0.0303970000
_diffrn_radiation_monochromator graphite
_diffrn_radiation_probe x-ray
_diffrn_radiation_type 'Mo K\a'
_diffrn_radiation_wavelength 0.71073
_diffrn_reflns_av_R_equivalents 0.0481
_diffrn_reflns_av_unetI/netI 0.0496
_diffrn_reflns_Laue_measured_fraction_full 0.998
_diffrn_reflns_Laue_measured_fraction_max 0.886
_diffrn_reflns_limit_h_max 19
_diffrn_reflns_limit_h_min -18
_diffrn_reflns_limit_k_max 27
_diffrn_reflns_limit_k_min -27
_diffrn_reflns_limit_l_max 26
_diffrn_reflns_limit_l_min -25
_diffrn_reflns_number 56351
_diffrn_reflns_point_group_measured_fraction_full 0.998
_diffrn_reflns_point_group_measured_fraction_max 0.886
_diffrn_reflns_theta_full 25.242
_diffrn_reflns_theta_max 28.942
_diffrn_reflns_theta_min 2.580
_diffrn_source 'fine-focus sealed X-ray tube'
_diffrn_source_type 'Enhance (Mo) X-ray Source'
_exptl_absorpt_coefficient_mu 4.438
_exptl_absorpt_correction_T_max 1.00000
_exptl_absorpt_correction_T_min 0.60586
_exptl_absorpt_correction_type multi-scan
_exptl_absorpt_process_details
;
CrysAlisPro 1.171.39.29d (Rigaku Oxford Diffraction, 2017)
Empirical absorption correction using spherical harmonics,
 implemented in SCALE3 ABSPACK scaling algorithm.
;
_exptl_crystal_colour yellow
_exptl_crystal_colour_primary yellow
_exptl_crystal_density_diffrn 1.902
_exptl_crystal_description block
_exptl_crystal_F_000 3196
_exptl_crystal_size_max 0.15
_exptl_crystal_size_mid 0.12
_exptl_crystal_size_min 0.1
_refine_diff_density_max 4.521
_refine_diff_density_min -1.217
_refine_diff_density_rms 0.232
_refine_ls_extinction_method none
_refine_ls_goodness_of_fit_ref 1.064
_refine_ls_hydrogen_treatment mixed
_refine_ls_matrix_type full
_refine_ls_number_parameters 816
_refine_ls_number_reflns 13457
_refine_ls_number_restraints 140
_refine_ls_restrained_S_all 1.060
_refine_ls_R_factor_all 0.0916
_refine_ls_R_factor_gt 0.0605
_refine_ls_shift/su_max 0.001
_refine_ls_shift/su_mean 0.000
_refine_ls_structure_factor_coef Fsqd
_refine_ls_weighting_details 'w=1/[\s^2^(Fo^2^)+(0.0598P)^2^+99.3054P] where P=(Fo^2^+2Fc^2^)/3'
_refine_ls_weighting_scheme calc
_refine_ls_wR_factor_gt 0.1428
_refine_ls_wR_factor_ref 0.1622
_reflns_Friedel_coverage 0.000
_reflns_number_gt 9918
_reflns_number_total 13457
_reflns_threshold_expression 'I > 2\s(I)'
_cod_data_source_file d3dt01489d2.cif
_cod_data_source_block aj1860
_cod_database_code 7713410
_shelx_shelxl_version_number 2018/3
_chemical_oxdiff_formula CHNOFEr
_shelx_space_group_comment
;
The symmetry employed for this shelxl refinement is uniquely defined
by the following loop, which should always be used as a source of
symmetry information in preference to the above space-group names.
They are only intended as comments.
;
_shelx_estimated_absorpt_t_max 0.665
_shelx_estimated_absorpt_t_min 0.556
_reflns_odcompleteness_completeness 99.70
_reflns_odcompleteness_iscentric 1
_reflns_odcompleteness_theta 26.32
_olex2_refinement_description
;
1. Fixed Uiso
 At 1.2 times of:
  All C(H) groups, All C(H,H) groups
 At 1.5 times of:
  All C(H,H,H) groups, All O(H) groups, All O(H,H) groups
2. Restrained distances
 O17-C44
 1.43 with sigma of 0.02
 C1D-F10 \\sim C1D-F11 \\sim C1D-F12
 with sigma of 0.02
 C1B-F1 \\sim C1B-F2 \\sim C1B-F6
 with sigma of 0.02
 C1A-F3 \\sim C1A-F4 \\sim C1A-F5
 with sigma of 0.02
 C1C-F7 \\sim C1C-F8 \\sim C1C-F9
 with sigma of 0.02
 F10-F11 \\sim F11-F12 \\sim F12-F10
 with sigma of 0.03
 F7-F8 \\sim F8-F9 \\sim F9-F7
 with sigma of 0.03
 F3-F4 \\sim F4-F5 \\sim F5-F3
 with sigma of 0.03
 F1-F2 \\sim F2-F6 \\sim F6-F1
 with sigma of 0.03
 O13-C43 \\sim O13-C43A
 with sigma of 0.02
3. Uiso/Uaniso restraints and constraints
F3 \\sim F4 \\sim F5 \\sim C1A: within 1.7A with sigma of 0.02 and sigma for
terminal atoms of 0.002 within 1.7A
F7 \\sim F8 \\sim F9 \\sim C1C: within 1.7A with sigma of 0.02 and sigma for
terminal atoms of 0.002 within 1.7A
F10 \\sim F11 \\sim F12 \\sim C1D: within 1.7A with sigma of 0.02 and sigma for
terminal atoms of 0.002 within 1.7A
Uanis(C43) = Uanis(C43A)
4. Rigid body (RIGU) restrains
 F3, F4, F5, C1A
 with sigma for 1-2 distances of 0.004 and sigma for 1-3 distances of 0.004
 F10, F11, F12, C1D
 with sigma for 1-2 distances of 0.004 and sigma for 1-3 distances of 0.004
 F7, F8, F9, C1C
 with sigma for 1-2 distances of 0.004 and sigma for 1-3 distances of 0.004
 O13, C43
 with sigma for 1-2 distances of 0.004 and sigma for 1-3 distances of 0.004
 O13, C43A
 with sigma for 1-2 distances of 0.004 and sigma for 1-3 distances of 0.004
5. Others
 Sof(F10)=Sof(F11)=Sof(F12)=Sof(H1AA)=Sof(H1AB)=Sof(H1AC)=1-FVAR(1)
 Sof(F3)=Sof(F4)=Sof(F5)=Sof(H1DA)=Sof(H1DB)=Sof(H1DC)=FVAR(1)
 Sof(F7)=Sof(F8)=Sof(F9)=Sof(H1BA)=Sof(H1BB)=Sof(H1BC)=1-FVAR(2)
 Sof(F1)=Sof(F2)=Sof(F6)=Sof(H1CA)=Sof(H1CB)=Sof(H1CC)=FVAR(2)
 Sof(H13A)=Sof(C43A)=Sof(H43D)=Sof(H43E)=Sof(H43F)=1-FVAR(3)
 Sof(H13)=Sof(C43)=Sof(H43A)=Sof(H43B)=Sof(H43C)=FVAR(3)
6.a Riding coordinates:
 O13(H13A), O13(H13), C1A(H1AA,H1AB,H1AC), C1B(H1BA,H1BB,H1BC), C1C(H1CA,H1CB,
 H1CC), C1D(H1DA,H1DB,H1DC)
6.b Secondary CH2 refined with riding coordinates:
 C14(H14A,H14B), C15(H15A,H15B), C16(H16A,H16B), C17(H17A,H17B), C18(H18A,
 H18B), C32(H32A,H32B), C33(H33A,H33B), C34(H34A,H34B), C35(H35A,H35B),
 C36(H36A,H36B)
6.c Aromatic/amide H refined with riding coordinates:
 C2(H2), C3(H3A), C4(H4), C5(H5), C7(H7A), C10(H10), C11(H11), C12(H12),
 C20(H20), C21(H21), C22(H22), C23(H23), C25(H25), C28(H28), C29(H29), C30(H30),
  C38(H38), C41(H41)
6.d Idealised Me refined as rotating group:
 C43(H43A,H43B,H43C), C43A(H43D,H43E,H43F), C44(H44A,H44B,H44C)
6.e Idealised tetrahedral OH refined as rotating group:
 O7(H7), O17(H17)
;
_smtbx_masks_void_probe_radius 1.2
_smtbx_masks_void_truncation_radius 1.2
_olex2_submission_special_instructions 'No special instructions were received'
_oxdiff_exptl_absorpt_empirical_details
;
Empirical correction (ABSPACK) includes:
- Absorption correction using spherical harmonics
- Frame scaling
;
_oxdiff_exptl_absorpt_empirical_full_max 1.535
_oxdiff_exptl_absorpt_empirical_full_min 0.617

loop_
_space_group_symop_operation_xyz
'x, y, z'
'-x, y+1/2, -z+1/2'
'-x, -y, -z'
'x, -y-1/2, z-1/2'

loop_
_atom_site_label
_atom_site_type_symbol
_atom_site_fract_x
_atom_site_fract_y
_atom_site_fract_z
_atom_site_U_iso_or_equiv
_atom_site_adp_type
_atom_site_occupancy
_atom_site_site_symmetry_order
_atom_site_calc_flag
_atom_site_refinement_flags_posn
_atom_site_refinement_flags_adp
_atom_site_refinement_flags_occupancy
_atom_site_disorder_assembly
_atom_site_disorder_group
Er1 Er 0.51373(3) 0.58788(2) 0.46781(2) 0.02812(11) Uani 1 1 d . . . . .
Er2 Er 0.77676(3) 0.74828(2) 0.36190(2) 0.02851(11) Uani 1 1 d . . . . .
Er3 Er 0.70374(3) 0.61380(2) 0.23505(2) 0.02726(11) Uani 1 1 d . . . . .
F1 F 0.8268(12) 0.4000(7) 0.3284(7) 0.098(6) Uani 0.619(12) 1 d D . P A 1
F2 F 0.9346(9) 0.4495(7) 0.2913(9) 0.102(6) Uani 0.619(12) 1 d D . P A 1
F3 F 0.9019(13) 1.0027(9) 0.4430(10) 0.101(4) Uani 0.479(13) 1 d D U P B 1
F4 F 0.9802(13) 0.9174(9) 0.4667(11) 0.102(4) Uani 0.479(13) 1 d D U P B 1
F5 F 0.8893(13) 0.9499(9) 0.5331(11) 0.101(4) Uani 0.479(13) 1 d D U P B 1
F6 F 0.8755(10) 0.3647(6) 0.2388(8) 0.092(5) Uani 0.619(12) 1 d D . P A 1
F7 F 0.5840(19) 0.4904(12) 0.0257(12) 0.122(6) Uani 0.381(12) 1 d D U P A 2
F8 F 0.607(2) 0.3952(12) 0.0603(11) 0.122(6) Uani 0.381(12) 1 d D U P A 2
F9 F 0.7018(19) 0.4431(13) 0.0141(11) 0.122(6) Uani 0.381(12) 1 d D U P A 2
F10 F 0.5942(17) 0.9920(10) 0.3806(15) 0.158(7) Uani 0.521(13) 1 d D U P B 2
F11 F 0.5321(19) 0.9054(10) 0.3802(16) 0.160(7) Uani 0.521(13) 1 d D U P B 2
F12 F 0.5741(19) 0.9375(11) 0.2959(15) 0.159(7) Uani 0.521(13) 1 d D U P B 2
O1 O 0.3966(5) 0.6629(4) 0.4501(4) 0.0431(18) Uani 1 1 d . . . . .
O2 O 0.6486(5) 0.6281(3) 0.5242(3) 0.0325(15) Uani 1 1 d . . . . .
O3 O 0.8391(5) 0.8102(4) 0.2749(4) 0.0410(17) Uani 1 1 d . . . . .
H3 H 0.828(9) 0.859(7) 0.273(7) 0.061 Uiso 1 1 d . U . . .
O4 O 0.8073(4) 0.6442(3) 0.3264(3) 0.0280(13) Uani 1 1 d . . . . .
O5 O 0.5923(4) 0.4948(3) 0.5167(3) 0.0312(14) Uani 1 1 d . . . . .
O6 O 0.4591(4) 0.5750(3) 0.3518(3) 0.0338(15) Uani 1 1 d . . . . .
O7 O 0.8324(5) 0.6307(4) 0.1744(4) 0.0389(16) Uani 1 1 d . . . . .
H7 H 0.882390 0.610422 0.180888 0.058 Uiso 1 1 calc R U . . .
O8 O 0.6781(4) 0.7191(3) 0.2672(3) 0.0289(13) Uani 1 1 d . . . . .
O9 O 0.6776(5) 0.8377(3) 0.3533(4) 0.0382(16) Uani 1 1 d . . . . .
O10 O 0.8455(5) 0.8367(4) 0.4302(4) 0.0455(18) Uani 1 1 d . . . . .
O11 O 0.6625(5) 0.5392(4) 0.1422(3) 0.0380(16) Uani 1 1 d . . . . .
O12 O 0.7833(4) 0.5161(3) 0.2596(3) 0.0318(14) Uani 1 1 d . . . . .
O13 O 0.4810(6) 0.6170(4) 0.5805(4) 0.051(2) Uani 1 1 d D . . . .
H13A H 0.515038 0.581963 0.608676 0.076 Uiso 0.316(19) 1 d R U P C 2
H13 H 0.414438 0.610503 0.578206 0.076 Uiso 0.684(19) 1 d R U P C 1
N1 N 0.5718(5) 0.6920(4) 0.4197(4) 0.0306(17) Uani 1 1 d . . . . .
N2 N 0.6672(5) 0.7009(4) 0.4356(4) 0.0260(16) Uani 1 1 d . . . . .
N3 N 0.8488(6) 0.6982(4) 0.4735(4) 0.0352(18) Uani 1 1 d . . . . .
N4 N 0.9520(5) 0.7340(4) 0.3711(5) 0.0365(19) Uani 1 1 d . . . . .
N5 N 0.6254(5) 0.5523(4) 0.3897(4) 0.0240(15) Uani 1 1 d . . . . .
N6 N 0.6034(5) 0.5725(4) 0.3190(4) 0.0259(16) Uani 1 1 d . . . . .
N7 N 0.5366(6) 0.6250(4) 0.1954(4) 0.0298(17) Uani 1 1 d . . . . .
N8 N 0.6662(6) 0.6835(4) 0.1238(4) 0.0339(18) Uani 1 1 d . . . . .
C1 C 0.3691(8) 0.6985(6) 0.3927(6) 0.046(3) Uani 1 1 d . . . . .
C1A C 0.9017(11) 0.9426(7) 0.4688(9) 0.101(4) Uani 1 1 d D U . . .
H1AA H 0.883702 0.956844 0.513328 0.152 Uiso 0.521(13) 1 d R U P B 2
H1AB H 0.909482 0.981574 0.440008 0.152 Uiso 0.521(13) 1 d R U P B 2
H1AC H 0.959352 0.918174 0.477198 0.152 Uiso 0.521(13) 1 d R U P B 2
C1B C 0.8615(8) 0.4164(6) 0.2729(6) 0.057(3) Uani 1 1 d D . . . .
H1BA H 0.880710 0.381626 0.242673 0.085 Uiso 0.381(12) 1 d R U P A 2
H1BB H 0.832920 0.396056 0.310493 0.085 Uiso 0.381(12) 1 d R U P A 2
H1BC H 0.914770 0.442166 0.292753 0.085 Uiso 0.381(12) 1 d R U P A 2
C1C C 0.6440(14) 0.4530(9) 0.0582(8) 0.122(6) Uani 1 1 d D U . . .
H1CA H 0.624438 0.407492 0.065926 0.183 Uiso 0.619(12) 1 d R U P A 1
H1CB H 0.688988 0.452622 0.025306 0.183 Uiso 0.619(12) 1 d R U P A 1
H1CC H 0.591238 0.479592 0.039086 0.183 Uiso 0.619(12) 1 d R U P A 1
C1D C 0.5935(18) 0.9356(9) 0.3577(13) 0.159(7) Uani 1 1 d D U . . .
H1DA H 0.600865 0.978319 0.381815 0.238 Uiso 0.479(13) 1 d R U P B 1
H1DB H 0.543615 0.910799 0.374265 0.238 Uiso 0.479(13) 1 d R U P B 1
H1DC H 0.579234 0.943169 0.307545 0.238 Uiso 0.479(13) 1 d R U P B 1
C2 C 0.2763(8) 0.7026(7) 0.3665(8) 0.060(4) Uani 1 1 d . . . . .
H2 H 0.232489 0.681130 0.390324 0.072 Uiso 1 1 calc R U . . .
C3 C 0.2476(9) 0.7384(8) 0.3050(8) 0.066(4) Uani 1 1 d . . . . .
H3A H 0.185617 0.736418 0.284780 0.079 Uiso 1 1 calc R U . . .
C4 C 0.3067(9) 0.7753(7) 0.2748(8) 0.064(4) Uani 1 1 d . . . . .
H4 H 0.285633 0.802699 0.236220 0.076 Uiso 1 1 calc R U . . .
C5 C 0.3977(8) 0.7731(6) 0.2999(7) 0.052(3) Uani 1 1 d . . . . .
H5 H 0.439009 0.799520 0.278197 0.062 Uiso 1 1 calc R U . . .
C6 C 0.4316(7) 0.7332(5) 0.3565(6) 0.039(2) Uani 1 1 d . . . . .
C7 C 0.5284(7) 0.7344(5) 0.3788(6) 0.036(2) Uani 1 1 d . . . . .
H7A H 0.562614 0.769211 0.361837 0.043 Uiso 1 1 calc R U . . .
C8 C 0.6966(6) 0.6647(4) 0.4901(5) 0.0288(19) Uani 1 1 d . . . . .
C9 C 0.7978(7) 0.6650(5) 0.5139(5) 0.030(2) Uani 1 1 d . . . . .
C10 C 0.8320(7) 0.6311(5) 0.5723(5) 0.035(2) Uani 1 1 d . . . . .
H10 H 0.792940 0.609790 0.600582 0.042 Uiso 1 1 calc R U . . .
C11 C 0.9257(8) 0.6289(6) 0.5890(6) 0.043(3) Uani 1 1 d . . . . .
H11 H 0.952274 0.603792 0.627904 0.052 Uiso 1 1 calc R U . . .
C12 C 0.9797(8) 0.6625(6) 0.5500(6) 0.049(3) Uani 1 1 d . . . . .
H12 H 1.043898 0.663013 0.562475 0.059 Uiso 1 1 calc R U . . .
C13 C 0.9392(7) 0.6968(5) 0.4906(5) 0.038(2) Uani 1 1 d . . . . .
C14 C 0.9940(7) 0.7353(6) 0.4444(6) 0.044(3) Uani 1 1 d . . . . .
H14A H 0.999417 0.781881 0.460492 0.052 Uiso 1 1 calc R U . . .
H14B H 1.056088 0.716379 0.447900 0.052 Uiso 1 1 calc R U . . .
C15 C 0.9903(7) 0.7901(6) 0.3333(6) 0.047(3) Uani 1 1 d . . . . .
H15A H 1.053417 0.779236 0.325531 0.056 Uiso 1 1 calc R U . . .
H15B H 0.992382 0.830674 0.362178 0.056 Uiso 1 1 calc R U . . .
C16 C 0.9331(8) 0.8026(6) 0.2646(6) 0.046(3) Uani 1 1 d . . . . .
H16A H 0.954485 0.843342 0.243210 0.056 Uiso 1 1 calc R U . . .
H16B H 0.939268 0.765058 0.232705 0.056 Uiso 1 1 calc R U . . .
C17 C 0.9674(7) 0.6693(5) 0.3370(6) 0.040(2) Uani 1 1 d . . . . .
H17A H 1.028356 0.652128 0.355754 0.047 Uiso 1 1 calc R U . . .
H17B H 0.966831 0.676656 0.286450 0.047 Uiso 1 1 calc R U . . .
C18 C 0.8960(6) 0.6177(5) 0.3479(5) 0.034(2) Uani 1 1 d . . . . .
H18A H 0.905375 0.577411 0.320603 0.041 Uiso 1 1 calc R U . . .
H18B H 0.901832 0.605230 0.397658 0.041 Uiso 1 1 calc R U . . .
C19 C 0.6830(6) 0.4864(4) 0.5263(5) 0.030(2) Uani 1 1 d . . . . .
C20 C 0.7273(7) 0.4650(5) 0.5899(5) 0.037(2) Uani 1 1 d . . . . .
H20 H 0.693037 0.458359 0.627403 0.045 Uiso 1 1 calc R U . . .
C21 C 0.8198(8) 0.4531(6) 0.6001(5) 0.042(2) Uani 1 1 d . . . . .
H21 H 0.847967 0.439436 0.644641 0.050 Uiso 1 1 calc R U . . .
C22 C 0.8728(7) 0.4607(5) 0.5463(6) 0.038(2) Uani 1 1 d . . . . .
H22 H 0.936211 0.451430 0.553200 0.046 Uiso 1 1 calc R U . . .
C23 C 0.8303(7) 0.4820(5) 0.4833(5) 0.034(2) Uani 1 1 d . . . . .
H23 H 0.865236 0.486719 0.445852 0.041 Uiso 1 1 calc R U . . .
C24 C 0.7369(6) 0.4971(5) 0.4719(5) 0.030(2) Uani 1 1 d . . . . .
C25 C 0.7027(7) 0.5223(5) 0.4028(5) 0.030(2) Uani 1 1 d . . . . .
H25 H 0.738644 0.516385 0.366227 0.036 Uiso 1 1 calc R U . . .
C26 C 0.5157(7) 0.5842(4) 0.3077(5) 0.030(2) Uani 1 1 d . . . . .
C27 C 0.4777(6) 0.6098(5) 0.2379(5) 0.030(2) Uani 1 1 d . . . . .
C28 C 0.3843(8) 0.6175(6) 0.2206(6) 0.042(2) Uani 1 1 d . . . . .
H28 H 0.343129 0.605081 0.251987 0.050 Uiso 1 1 calc R U . . .
C29 C 0.3533(8) 0.6439(7) 0.1557(7) 0.054(3) Uani 1 1 d . . . . .
H29 H 0.289865 0.649951 0.141734 0.065 Uiso 1 1 calc R U . . .
C30 C 0.4148(9) 0.6611(6) 0.1122(6) 0.050(3) Uani 1 1 d . . . . .
H30 H 0.394290 0.679564 0.067893 0.060 Uiso 1 1 calc R U . . .
C31 C 0.5075(7) 0.6515(6) 0.1328(5) 0.039(2) Uani 1 1 d . . . . .
C32 C 0.5781(7) 0.6672(6) 0.0857(5) 0.039(2) Uani 1 1 d . . . . .
H32A H 0.584925 0.628445 0.055432 0.047 Uiso 1 1 calc R U . . .
H32B H 0.556500 0.704986 0.055330 0.047 Uiso 1 1 calc R U . . .
C33 C 0.7359(8) 0.6724(5) 0.0773(5) 0.041(2) Uani 1 1 d . . . . .
H33A H 0.730036 0.706867 0.040687 0.049 Uiso 1 1 calc R U . . .
H33B H 0.725361 0.628735 0.054340 0.049 Uiso 1 1 calc R U . . .
C34 C 0.8315(8) 0.6743(6) 0.1162(5) 0.041(2) Uani 1 1 d . . . . .
H34A H 0.876171 0.659377 0.085751 0.049 Uiso 1 1 calc R U . . .
H34B H 0.847474 0.719913 0.132223 0.049 Uiso 1 1 calc R U . . .
C35 C 0.6691(8) 0.7542(5) 0.1492(6) 0.043(3) Uani 1 1 d . . . . .
H35A H 0.733018 0.769885 0.155333 0.052 Uiso 1 1 calc R U . . .
H35B H 0.633983 0.782506 0.113504 0.052 Uiso 1 1 calc R U . . .
C36 C 0.6308(7) 0.7620(5) 0.2167(5) 0.036(2) Uani 1 1 d . . . . .
H36A H 0.637708 0.808563 0.232748 0.044 Uiso 1 1 calc R U . . .
H36B H 0.565117 0.750964 0.209983 0.044 Uiso 1 1 calc R U . . .
C37 C 0.6755(10) 0.8977(5) 0.3706(7) 0.053(3) Uani 1 1 d . . . . .
C38 C 0.7537(9) 0.9308(6) 0.4071(8) 0.058(3) Uani 1 1 d . . . . .
H38 H 0.750999 0.977411 0.413681 0.069 Uiso 1 1 calc R U . . .
C39 C 0.8295(10) 0.8987(6) 0.4318(6) 0.051(3) Uani 1 1 d . . . . .
C40 C 0.6872(10) 0.4834(6) 0.1261(6) 0.052(3) Uani 1 1 d . . . . .
C41 C 0.7472(10) 0.4418(6) 0.1660(7) 0.059(4) Uani 1 1 d . . . . .
H41 H 0.757437 0.398455 0.149499 0.071 Uiso 1 1 calc R U . . .
C42 C 0.7932(8) 0.4621(5) 0.2305(6) 0.042(2) Uani 1 1 d . . . . .
C43 C 0.5162(14) 0.5928(9) 0.6449(8) 0.053(4) Uani 0.684(19) 1 d D . P C 1
H43A H 0.477022 0.557181 0.658278 0.079 Uiso 0.684(19) 1 calc R U P C 1
H43B H 0.518978 0.628619 0.679293 0.079 Uiso 0.684(19) 1 calc R U P C 1
H43C H 0.577664 0.575484 0.642982 0.079 Uiso 0.684(19) 1 calc R U P C 1
C43A C 0.412(2) 0.6305(19) 0.6197(19) 0.053(4) Uani 0.316(19) 1 d D . P C 2
H43D H 0.353735 0.617372 0.593879 0.079 Uiso 0.316(19) 1 calc R U P C 2
H43E H 0.411579 0.678083 0.629804 0.079 Uiso 0.316(19) 1 calc R U P C 2
H43F H 0.422869 0.605614 0.663433 0.079 Uiso 0.316(19) 1 calc R U P C 2
O14 O 0.7773(8) 0.9259(5) 0.2325(6) 0.078(3) Uani 1 1 d . . . . .
O15 O 0.7921(9) 1.0279(6) 0.2634(6) 0.089(4) Uani 1 1 d . . . . .
O16 O 0.9101(9) 0.9633(6) 0.2788(9) 0.116(5) Uani 1 1 d . . . . .
N9 N 0.8271(9) 0.9715(7) 0.2568(7) 0.076(4) Uani 1 1 d . . . . .
O17 O 1.0053(7) 0.5863(6) 0.1896(7) 0.081(3) Uani 1 1 d D . . . .
H17 H 1.027909 0.548120 0.189962 0.122 Uiso 1 1 calc R U . . .
C44 C 1.0690(12) 0.6340(10) 0.1661(11) 0.106(7) Uani 1 1 d D . . . .
H44A H 1.060282 0.635716 0.115195 0.160 Uiso 1 1 calc R U . . .
H44B H 1.131615 0.620217 0.182635 0.160 Uiso 1 1 calc R U . . .
H44C H 1.057891 0.677962 0.184747 0.160 Uiso 1 1 calc R U . . .

loop_
_atom_site_aniso_label
_atom_site_aniso_U_11
_atom_site_aniso_U_22
_atom_site_aniso_U_33
_atom_site_aniso_U_23
_atom_site_aniso_U_13
_atom_site_aniso_U_12
Er1 0.0295(2) 0.0263(2) 0.0298(2) 0.00324(17) 0.00841(16) -0.00274(16)
Er2 0.0313(2) 0.0242(2) 0.0304(2) 0.00153(16) 0.00551(16) -0.00464(16)
Er3 0.0334(2) 0.0240(2) 0.0247(2) 0.00329(16) 0.00473(16) 0.00005(16)
F1 0.159(17) 0.065(9) 0.065(10) 0.015(7) -0.001(10) 0.033(10)
F2 0.061(9) 0.082(11) 0.152(16) -0.020(10) -0.028(9) 0.035(8)
F3 0.097(7) 0.078(7) 0.122(9) -0.028(7) -0.012(7) -0.054(6)
F4 0.096(7) 0.079(7) 0.124(9) -0.031(7) -0.013(7) -0.052(6)
F5 0.096(7) 0.079(7) 0.121(9) -0.029(7) -0.012(7) -0.053(6)
F6 0.097(11) 0.052(8) 0.121(13) -0.026(8) -0.004(9) 0.033(8)
F7 0.205(15) 0.103(10) 0.045(7) -0.031(7) -0.036(7) -0.036(9)
F8 0.205(15) 0.103(10) 0.044(6) -0.031(7) -0.035(7) -0.038(9)
F9 0.205(15) 0.104(10) 0.044(7) -0.031(7) -0.034(7) -0.037(9)
F10 0.126(11) 0.061(7) 0.284(19) -0.024(10) 0.013(12) 0.036(7)
F11 0.126(11) 0.063(7) 0.286(19) -0.024(10) 0.014(12) 0.035(7)
F12 0.127(11) 0.063(7) 0.285(19) -0.024(10) 0.013(12) 0.036(7)
O1 0.038(4) 0.041(4) 0.053(5) 0.005(4) 0.016(3) 0.002(3)
O2 0.041(4) 0.031(4) 0.028(3) 0.001(3) 0.011(3) -0.001(3)
O3 0.044(4) 0.034(4) 0.046(4) 0.010(3) 0.009(3) -0.008(3)
O4 0.030(3) 0.022(3) 0.033(3) 0.004(3) 0.004(3) 0.003(3)
O5 0.030(3) 0.034(4) 0.031(3) 0.008(3) 0.008(3) -0.003(3)
O6 0.033(4) 0.033(4) 0.035(4) 0.008(3) 0.006(3) -0.004(3)
O7 0.041(4) 0.042(4) 0.037(4) 0.009(3) 0.016(3) 0.007(3)
O8 0.035(3) 0.026(3) 0.026(3) 0.009(3) 0.004(3) 0.001(3)
O9 0.044(4) 0.023(3) 0.050(4) 0.000(3) 0.013(3) -0.002(3)
O10 0.055(5) 0.040(4) 0.040(4) 0.001(3) 0.001(3) -0.010(4)
O11 0.049(4) 0.037(4) 0.026(3) 0.000(3) -0.002(3) 0.005(3)
O12 0.036(4) 0.029(3) 0.030(3) -0.003(3) 0.001(3) 0.004(3)
O13 0.060(5) 0.058(5) 0.038(4) -0.006(4) 0.019(4) -0.002(4)
N1 0.037(4) 0.026(4) 0.030(4) 0.002(3) 0.010(3) 0.004(3)
N2 0.024(4) 0.024(4) 0.031(4) -0.003(3) 0.007(3) -0.006(3)
N3 0.040(5) 0.032(4) 0.032(4) -0.003(4) -0.003(4) -0.001(4)
N4 0.024(4) 0.039(5) 0.047(5) 0.004(4) 0.007(4) -0.006(3)
N5 0.027(4) 0.022(4) 0.024(4) 0.005(3) 0.006(3) -0.006(3)
N6 0.030(4) 0.021(4) 0.028(4) 0.004(3) 0.006(3) -0.003(3)
N7 0.044(5) 0.023(4) 0.022(4) 0.005(3) 0.000(3) 0.003(3)
N8 0.044(5) 0.031(4) 0.027(4) 0.004(3) 0.005(3) 0.006(4)
C1 0.038(6) 0.041(6) 0.058(7) 0.006(5) 0.003(5) 0.013(5)
C1A 0.096(7) 0.078(7) 0.122(8) -0.029(6) -0.012(7) -0.053(6)
C1B 0.062(8) 0.050(7) 0.053(8) -0.013(6) -0.011(6) 0.018(6)
C1C 0.205(15) 0.103(10) 0.044(6) -0.031(6) -0.035(7) -0.037(9)
C1D 0.126(11) 0.062(7) 0.285(18) -0.024(10) 0.013(12) 0.035(7)
C2 0.036(6) 0.058(8) 0.087(10) 0.018(7) 0.015(6) 0.005(6)
C3 0.033(6) 0.081(10) 0.080(10) 0.015(8) -0.001(6) 0.017(6)
C4 0.052(7) 0.053(8) 0.082(10) 0.034(7) -0.001(7) 0.014(6)
C5 0.046(6) 0.044(7) 0.064(8) 0.020(6) -0.001(6) 0.011(5)
C6 0.026(5) 0.027(5) 0.062(7) 0.010(5) -0.002(5) 0.006(4)
C7 0.040(5) 0.026(5) 0.044(6) 0.005(4) 0.014(4) 0.002(4)
C8 0.036(5) 0.021(4) 0.030(5) -0.002(4) 0.008(4) 0.000(4)
C9 0.037(5) 0.022(4) 0.029(5) -0.002(4) 0.002(4) -0.004(4)
C10 0.039(5) 0.035(5) 0.030(5) 0.000(4) 0.000(4) -0.005(4)
C11 0.052(7) 0.047(6) 0.030(5) 0.004(5) -0.002(5) 0.004(5)
C12 0.043(6) 0.054(7) 0.043(6) -0.010(5) -0.016(5) 0.000(5)
C13 0.037(5) 0.042(6) 0.032(5) -0.003(4) -0.001(4) -0.004(4)
C14 0.031(5) 0.046(6) 0.051(7) -0.002(5) -0.004(5) 0.000(5)
C15 0.032(5) 0.051(7) 0.060(7) 0.005(6) 0.016(5) -0.014(5)
C16 0.049(6) 0.041(6) 0.054(7) 0.012(5) 0.025(5) -0.010(5)
C17 0.029(5) 0.042(6) 0.048(6) 0.006(5) 0.006(4) 0.005(4)
C18 0.031(5) 0.030(5) 0.040(5) -0.006(4) -0.003(4) 0.006(4)
C19 0.029(5) 0.022(5) 0.037(5) 0.004(4) -0.004(4) -0.001(4)
C20 0.038(5) 0.038(6) 0.036(5) 0.011(4) 0.008(4) -0.001(4)
C21 0.047(6) 0.045(6) 0.031(5) 0.012(5) 0.000(4) 0.005(5)
C22 0.039(5) 0.031(5) 0.044(6) 0.013(4) 0.002(4) 0.007(4)
C23 0.041(5) 0.027(5) 0.036(5) 0.002(4) 0.012(4) 0.001(4)
C24 0.035(5) 0.023(4) 0.031(5) 0.000(4) 0.001(4) -0.002(4)
C25 0.035(5) 0.025(5) 0.030(5) 0.002(4) 0.002(4) -0.005(4)
C26 0.040(5) 0.016(4) 0.035(5) -0.003(4) 0.006(4) -0.004(4)
C27 0.032(5) 0.027(5) 0.031(5) 0.009(4) -0.001(4) -0.003(4)
C28 0.042(6) 0.042(6) 0.040(6) 0.006(5) 0.001(5) -0.005(5)
C29 0.032(6) 0.069(9) 0.056(7) 0.013(6) -0.013(5) 0.008(6)
C30 0.060(7) 0.052(7) 0.035(6) 0.006(5) -0.001(5) -0.001(6)
C31 0.041(6) 0.042(6) 0.034(5) 0.005(5) 0.001(4) -0.002(5)
C32 0.046(6) 0.047(6) 0.023(5) 0.010(4) -0.001(4) 0.006(5)
C33 0.063(7) 0.028(5) 0.034(5) 0.010(4) 0.016(5) 0.005(5)
C34 0.053(6) 0.038(6) 0.035(5) 0.008(5) 0.022(5) 0.005(5)
C35 0.057(7) 0.033(6) 0.038(6) 0.010(5) 0.003(5) 0.006(5)
C36 0.039(5) 0.029(5) 0.042(6) 0.004(4) 0.009(4) 0.002(4)
C37 0.075(9) 0.025(6) 0.062(8) -0.009(5) 0.023(7) 0.004(5)
C38 0.064(8) 0.027(6) 0.086(10) -0.018(6) 0.026(7) -0.009(6)
C39 0.072(9) 0.037(6) 0.048(7) -0.015(5) 0.023(6) -0.024(6)
C40 0.078(9) 0.039(6) 0.040(6) -0.013(5) 0.009(6) -0.004(6)
C41 0.081(9) 0.043(7) 0.048(7) -0.020(6) -0.016(6) 0.015(6)
C42 0.050(6) 0.033(6) 0.042(6) -0.008(5) 0.004(5) 0.012(5)
C43 0.076(10) 0.042(9) 0.041(6) -0.014(6) 0.012(6) 0.001(7)
C43A 0.076(10) 0.042(9) 0.041(6) -0.014(6) 0.012(6) 0.001(7)
O14 0.095(8) 0.052(6) 0.083(7) 0.010(5) -0.005(6) -0.016(6)
O15 0.105(9) 0.078(8) 0.088(8) 0.013(6) 0.021(7) 0.035(7)
O16 0.068(8) 0.071(8) 0.206(16) -0.029(9) 0.006(9) 0.001(6)
N9 0.064(8) 0.075(9) 0.088(10) 0.011(8) 0.010(7) 0.012(7)
O17 0.065(6) 0.081(8) 0.103(9) 0.011(7) 0.027(6) 0.021(6)
C44 0.072(12) 0.134(19) 0.115(16) 0.002(14) 0.016(11) 0.001(12)

loop_
_atom_type_symbol
_atom_type_description
_atom_type_scat_dispersion_real
_atom_type_scat_dispersion_imag
_atom_type_scat_source
C C 0.0033 0.0016 'International Tables Vol C Tables 4.2.6.8 and 6.1.1.4'
H H 0.0000 0.0000 'International Tables Vol C Tables 4.2.6.8 and 6.1.1.4'
Er Er -0.2586 4.9576 'International Tables Vol C Tables 4.2.6.8 and 6.1.1.4'
F F 0.0171 0.0103 'International Tables Vol C Tables 4.2.6.8 and 6.1.1.4'
N N 0.0061 0.0033 'International Tables Vol C Tables 4.2.6.8 and 6.1.1.4'
O O 0.0106 0.0060 'International Tables Vol C Tables 4.2.6.8 and 6.1.1.4'

loop_
_geom_angle_atom_site_label_1
_geom_angle_atom_site_label_2
_geom_angle_atom_site_label_3
_geom_angle
_geom_angle_site_symmetry_1
_geom_angle_site_symmetry_3
_geom_angle_publ_flag
O1 Er1 O2 115.6(3) . . ?
O1 Er1 O5 156.2(2) . . ?
O1 Er1 O5 89.0(2) . 3_666 ?
O1 Er1 O6 76.5(3) . . ?
O1 Er1 O13 74.5(3) . . ?
O1 Er1 N1 71.3(3) . . ?
O1 Er1 N5 130.4(3) . . ?
O2 Er1 O5 74.7(2) . . ?
O2 Er1 O5 138.4(2) . 3_666 ?
O2 Er1 O6 132.6(2) . . ?
O2 Er1 O13 75.2(3) . . ?
O2 Er1 N1 63.9(2) . . ?
O2 Er1 N5 77.6(2) . . ?
O5 Er1 O5 71.5(3) 3_666 . ?
O5 Er1 O13 88.6(3) . . ?
O5 Er1 O13 80.6(3) 3_666 . ?
O5 Er1 N1 156.8(2) 3_666 . ?
O5 Er1 N1 130.4(2) . . ?
O5 Er1 N5 71.4(2) . . ?
O5 Er1 N5 112.6(2) 3_666 . ?
O6 Er1 O5 83.7(2) . 3_666 ?
O6 Er1 O5 113.4(2) . . ?
O6 Er1 O13 147.1(3) . . ?
O6 Er1 N1 79.8(2) . . ?
O6 Er1 N5 63.2(2) . . ?
O13 Er1 N1 105.0(3) . . ?
O13 Er1 N5 149.7(3) . . ?
N5 Er1 N1 74.1(2) . . ?
O3 Er2 N2 161.9(3) . . ?
O3 Er2 N3 131.7(3) . . ?
O3 Er2 N4 68.3(3) . . ?
O4 Er2 O3 99.1(3) . . ?
O4 Er2 O9 147.8(2) . . ?
O4 Er2 O10 140.9(3) . . ?
O4 Er2 N2 89.5(2) . . ?
O4 Er2 N3 79.0(2) . . ?
O4 Er2 N4 71.4(3) . . ?
O8 Er2 O3 80.2(2) . . ?
O8 Er2 O4 69.4(2) . . ?
O8 Er2 O9 79.0(2) . . ?
O8 Er2 O10 146.2(2) . . ?
O8 Er2 N2 88.1(2) . . ?
O8 Er2 N3 138.9(2) . . ?
O8 Er2 N4 124.0(3) . . ?
O9 Er2 O3 80.9(3) . . ?
O9 Er2 O10 71.1(3) . . ?
O9 Er2 N2 83.4(2) . . ?
O9 Er2 N3 124.8(3) . . ?
O9 Er2 N4 135.2(3) . . ?
O10 Er2 O3 79.9(3) . . ?
O10 Er2 N2 103.4(3) . . ?
O10 Er2 N3 73.5(3) . . ?
O10 Er2 N4 72.1(3) . . ?
N2 Er2 N3 65.4(3) . . ?
N2 Er2 N4 129.7(3) . . ?
N3 Er2 N4 65.5(3) . . ?
O4 Er3 O7 81.1(2) . . ?
O4 Er3 O11 147.9(2) . . ?
O4 Er3 O12 78.2(2) . . ?
O4 Er3 N6 88.8(2) . . ?
O4 Er3 N7 139.0(2) . . ?
O4 Er3 N8 123.8(2) . . ?
O7 Er3 N6 162.3(2) . . ?
O7 Er3 N7 130.9(2) . . ?
O7 Er3 N8 66.9(3) . . ?
O8 Er3 O4 69.6(2) . . ?
O8 Er3 O7 100.2(2) . . ?
O8 Er3 O11 140.6(2) . . ?
O8 Er3 O12 147.5(2) . . ?
O8 Er3 N6 89.8(2) . . ?
O8 Er3 N7 78.7(2) . . ?
O8 Er3 N8 72.1(2) . . ?
O11 Er3 O7 81.8(3) . . ?
O11 Er3 N6 99.8(3) . . ?
O11 Er3 N7 71.2(2) . . ?
O11 Er3 N8 72.7(3) . . ?
O12 Er3 O7 78.8(2) . . ?
O12 Er3 O11 71.9(2) . . ?
O12 Er3 N6 84.9(2) . . ?
O12 Er3 N7 126.6(2) . . ?
O12 Er3 N8 133.3(2) . . ?
N6 Er3 N7 65.2(2) . . ?
N6 Er3 N8 130.6(3) . . ?
N7 Er3 N8 66.3(3) . . ?
C1 O1 Er1 128.2(7) . . ?
C8 O2 Er1 118.0(6) . . ?
Er2 O3 H3 118(8) . . ?
C16 O3 Er2 120.9(6) . . ?
C16 O3 H3 105(8) . . ?
Er3 O4 Er2 110.2(2) . . ?
C18 O4 Er2 118.0(5) . . ?
C18 O4 Er3 128.9(5) . . ?
Er1 O5 Er1 108.5(3) 3_666 . ?
C19 O5 Er1 124.7(6) . 3_666 ?
C19 O5 Er1 126.3(5) . . ?
C26 O6 Er1 117.3(6) . . ?
Er3 O7 H7 126.9 . . ?
C34 O7 Er3 123.4(6) . . ?
C34 O7 H7 109.5 . . ?
Er3 O8 Er2 110.7(3) . . ?
C36 O8 Er2 127.4(6) . . ?
C36 O8 Er3 117.8(6) . . ?
C37 O9 Er2 140.1(8) . . ?
C39 O10 Er2 133.2(8) . . ?
C40 O11 Er3 135.7(8) . . ?
C42 O12 Er3 137.6(7) . . ?
Er1 O13 H13A 100.4 . . ?
Er1 O13 H13 104.4 . . ?
C43 O13 Er1 130.5(9) . . ?
C43 O13 H13 104.4 . . ?
C43A O13 Er1 144.5(18) . . ?
C43A O13 H13A 101.2 . . ?
N2 N1 Er1 114.1(5) . . ?
C7 N1 Er1 128.6(7) . . ?
C7 N1 N2 117.0(8) . . ?
N1 N2 Er2 129.1(5) . . ?
C8 N2 Er2 120.3(6) . . ?
C8 N2 N1 108.6(7) . . ?
C9 N3 Er2 120.0(6) . . ?
C13 N3 Er2 121.5(7) . . ?
C13 N3 C9 118.0(9) . . ?
C14 N4 Er2 110.8(6) . . ?
C14 N4 C15 108.6(8) . . ?
C14 N4 C17 112.0(8) . . ?
C15 N4 Er2 108.8(6) . . ?
C17 N4 Er2 106.0(6) . . ?
C17 N4 C15 110.6(8) . . ?
N6 N5 Er1 114.6(5) . . ?
C25 N5 Er1 131.1(6) . . ?
C25 N5 N6 114.1(7) . . ?
N5 N6 Er3 130.1(5) . . ?
C26 N6 Er3 119.6(6) . . ?
C26 N6 N5 107.9(7) . . ?
C27 N7 Er3 119.9(6) . . ?
C27 N7 C31 120.0(9) . . ?
C31 N7 Er3 119.9(7) . . ?
C32 N8 Er3 112.5(6) . . ?
C32 N8 C33 108.0(8) . . ?
C32 N8 C35 111.5(8) . . ?
C33 N8 Er3 109.8(6) . . ?
C33 N8 C35 110.7(8) . . ?
C35 N8 Er3 104.4(6) . . ?
O1 C1 C2 120.6(11) . . ?
O1 C1 C6 121.8(10) . . ?
C2 C1 C6 117.6(11) . . ?
F3 C1A C39 113.6(15) . . ?
F4 C1A F3 108.0(15) . . ?
F4 C1A F5 108.9(16) . . ?
F4 C1A C39 110.2(14) . . ?
F5 C1A F3 105.7(14) . . ?
F5 C1A C39 110.3(14) . . ?
H1AA C1A H1AB 109.5 . . ?
H1AA C1A H1AC 109.5 . . ?
H1AB C1A H1AC 109.4 . . ?
C39 C1A H1AA 109.6 . . ?
C39 C1A H1AB 109.3 . . ?
C39 C1A H1AC 109.5 . . ?
F1 C1B C42 107.2(11) . . ?
F2 C1B F1 108.3(13) . . ?
F2 C1B C42 108.0(11) . . ?
F6 C1B F1 109.5(13) . . ?
F6 C1B F2 112.6(12) . . ?
F6 C1B C42 111.0(11) . . ?
H1BA C1B H1BB 109.6 . . ?
H1BA C1B H1BC 109.5 . . ?
H1BB C1B H1BC 109.4 . . ?
C42 C1B H1BA 109.5 . . ?
C42 C1B H1BB 109.5 . . ?
C42 C1B H1BC 109.4 . . ?
F7 C1C F8 106.1(17) . . ?
F7 C1C F9 104.0(16) . . ?
F7 C1C C40 112.3(17) . . ?
F8 C1C F9 101.8(16) . . ?
F8 C1C C40 118.1(16) . . ?
F9 C1C C40 113.2(17) . . ?
H1CA C1C H1CB 109.4 . . ?
H1CA C1C H1CC 109.5 . . ?
H1CB C1C H1CC 109.5 . . ?
C40 C1C H1CA 110.2 . . ?
C40 C1C H1CB 108.9 . . ?
C40 C1C H1CC 109.4 . . ?
F10 C1D F11 108(2) . . ?
F10 C1D C37 118(2) . . ?
F11 C1D C37 109(2) . . ?
F12 C1D F10 109(2) . . ?
F12 C1D F11 106(2) . . ?
F12 C1D C37 106(2) . . ?
H1DA C1D H1DB 109.5 . . ?
H1DA C1D H1DC 109.4 . . ?
H1DB C1D H1DC 109.5 . . ?
C37 C1D H1DA 110.3 . . ?
C37 C1D H1DB 109.2 . . ?
C37 C1D H1DC 108.9 . . ?
C1 C2 H2 119.7 . . ?
C1 C2 C3 120.6(12) . . ?
C3 C2 H2 119.7 . . ?
C2 C3 H3A 119.6 . . ?
C4 C3 C2 120.8(12) . . ?
C4 C3 H3A 119.6 . . ?
C3 C4 H4 120.2 . . ?
C3 C4 C5 119.7(12) . . ?
C5 C4 H4 120.2 . . ?
C4 C5 H5 119.0 . . ?
C4 C5 C6 122.0(12) . . ?
C6 C5 H5 119.0 . . ?
C1 C6 C7 123.2(10) . . ?
C5 C6 C1 118.8(10) . . ?
C5 C6 C7 117.8(10) . . ?
N1 C7 C6 125.0(9) . . ?
N1 C7 H7A 117.5 . . ?
C6 C7 H7A 117.5 . . ?
O2 C8 N2 126.5(9) . . ?
O2 C8 C9 116.4(8) . . ?
N2 C8 C9 117.1(8) . . ?
N3 C9 C8 115.9(8) . . ?
N3 C9 C10 124.2(9) . . ?
C10 C9 C8 119.9(9) . . ?
C9 C10 H10 121.3 . . ?
C9 C10 C11 117.5(10) . . ?
C11 C10 H10 121.3 . . ?
C10 C11 H11 120.0 . . ?
C12 C11 C10 120.1(10) . . ?
C12 C11 H11 120.0 . . ?
C11 C12 H12 120.5 . . ?
C11 C12 C13 119.0(10) . . ?
C13 C12 H12 120.5 . . ?
N3 C13 C12 121.2(10) . . ?
N3 C13 C14 116.3(9) . . ?
C12 C13 C14 122.5(10) . . ?
N4 C14 C13 112.0(8) . . ?
N4 C14 H14A 109.2 . . ?
N4 C14 H14B 109.2 . . ?
C13 C14 H14A 109.2 . . ?
C13 C14 H14B 109.2 . . ?
H14A C14 H14B 107.9 . . ?
N4 C15 H15A 109.5 . . ?
N4 C15 H15B 109.5 . . ?
N4 C15 C16 110.8(9) . . ?
H15A C15 H15B 108.1 . . ?
C16 C15 H15A 109.5 . . ?
C16 C15 H15B 109.5 . . ?
O3 C16 C15 109.7(9) . . ?
O3 C16 H16A 109.7 . . ?
O3 C16 H16B 109.7 . . ?
C15 C16 H16A 109.7 . . ?
C15 C16 H16B 109.7 . . ?
H16A C16 H16B 108.2 . . ?
N4 C17 H17A 109.0 . . ?
N4 C17 H17B 109.0 . . ?
N4 C17 C18 112.7(8) . . ?
H17A C17 H17B 107.8 . . ?
C18 C17 H17A 109.0 . . ?
C18 C17 H17B 109.0 . . ?
O4 C18 C17 109.5(8) . . ?
O4 C18 H18A 109.8 . . ?
O4 C18 H18B 109.8 . . ?
C17 C18 H18A 109.8 . . ?
C17 C18 H18B 109.8 . . ?
H18A C18 H18B 108.2 . . ?
O5 C19 C20 120.6(9) . . ?
O5 C19 C24 121.9(8) . . ?
C20 C19 C24 117.4(9) . . ?
C19 C20 H20 119.1 . . ?
C21 C20 C19 121.7(10) . . ?
C21 C20 H20 119.1 . . ?
C20 C21 H21 119.3 . . ?
C20 C21 C22 121.3(9) . . ?
C22 C21 H21 119.3 . . ?
C21 C22 H22 121.1 . . ?
C23 C22 C21 117.8(10) . . ?
C23 C22 H22 121.1 . . ?
C22 C23 H23 118.8 . . ?
C22 C23 C24 122.3(9) . . ?
C24 C23 H23 118.8 . . ?
C19 C24 C25 124.9(9) . . ?
C23 C24 C19 119.3(8) . . ?
C23 C24 C25 115.8(9) . . ?
N5 C25 C24 122.4(9) . . ?
N5 C25 H25 118.8 . . ?
C24 C25 H25 118.8 . . ?
O6 C26 N6 125.5(9) . . ?
O6 C26 C27 117.0(9) . . ?
N6 C26 C27 117.5(8) . . ?
N7 C27 C26 116.7(8) . . ?
N7 C27 C28 123.1(9) . . ?
C28 C27 C26 120.2(9) . . ?
C27 C28 H28 121.2 . . ?
C27 C28 C29 117.5(10) . . ?
C29 C28 H28 121.2 . . ?
C28 C29 H29 120.3 . . ?
C30 C29 C28 119.3(11) . . ?
C30 C29 H29 120.3 . . ?
C29 C30 H30 120.0 . . ?
C29 C30 C31 120.1(10) . . ?
C31 C30 H30 120.0 . . ?
N7 C31 C30 120.0(10) . . ?
N7 C31 C32 117.8(9) . . ?
C30 C31 C32 122.2(9) . . ?
N8 C32 C31 112.8(8) . . ?
N8 C32 H32A 109.0 . . ?
N8 C32 H32B 109.0 . . ?
C31 C32 H32A 109.0 . . ?
C31 C32 H32B 109.0 . . ?
H32A C32 H32B 107.8 . . ?
N8 C33 H33A 109.2 . . ?
N8 C33 H33B 109.2 . . ?
N8 C33 C34 112.0(9) . . ?
H33A C33 H33B 107.9 . . ?
C34 C33 H33A 109.2 . . ?
C34 C33 H33B 109.2 . . ?
O7 C34 C33 106.8(8) . . ?
O7 C34 H34A 110.4 . . ?
O7 C34 H34B 110.4 . . ?
C33 C34 H34A 110.4 . . ?
C33 C34 H34B 110.4 . . ?
H34A C34 H34B 108.6 . . ?
N8 C35 H35A 109.0 . . ?
N8 C35 H35B 109.0 . . ?
H35A C35 H35B 107.8 . . ?
C36 C35 N8 112.8(9) . . ?
C36 C35 H35A 109.0 . . ?
C36 C35 H35B 109.0 . . ?
O8 C36 C35 109.3(8) . . ?
O8 C36 H36A 109.8 . . ?
O8 C36 H36B 109.8 . . ?
C35 C36 H36A 109.8 . . ?
C35 C36 H36B 109.8 . . ?
H36A C36 H36B 108.3 . . ?
O9 C37 C1D 121.2(14) . . ?
O9 C37 C38 122.1(12) . . ?
C1D C37 C38 116.6(12) . . ?
C37 C38 H38 118.7 . . ?
C39 C38 C37 122.5(11) . . ?
C39 C38 H38 118.7 . . ?
O10 C39 C1A 118.0(13) . . ?
O10 C39 C38 128.3(11) . . ?
C38 C39 C1A 113.6(12) . . ?
O11 C40 C1C 118.8(13) . . ?
O11 C40 C41 126.9(11) . . ?
C41 C40 C1C 114.1(12) . . ?
C40 C41 H41 119.2 . . ?
C40 C41 C42 121.5(11) . . ?
C42 C41 H41 119.2 . . ?
O12 C42 C1B 113.2(9) . . ?
O12 C42 C41 126.0(10) . . ?
C41 C42 C1B 120.9(10) . . ?
O13 C43 H43A 109.5 . . ?
O13 C43 H43B 109.5 . . ?
O13 C43 H43C 109.5 . . ?
H43A C43 H43B 109.5 . . ?
H43A C43 H43C 109.5 . . ?
H43B C43 H43C 109.5 . . ?
O13 C43A H43D 109.5 . . ?
O13 C43A H43E 109.5 . . ?
O13 C43A H43F 109.5 . . ?
H43D C43A H43E 109.5 . . ?
H43D C43A H43F 109.5 . . ?
H43E C43A H43F 109.5 . . ?
O14 N9 O15 118.5(14) . . ?
O14 N9 O16 122.8(14) . . ?
O16 N9 O15 118.6(15) . . ?
C44 O17 H17 109.5 . . ?
O17 C44 H44A 109.5 . . ?
O17 C44 H44B 109.5 . . ?
O17 C44 H44C 109.5 . . ?
H44A C44 H44B 109.5 . . ?
H44A C44 H44C 109.5 . . ?
H44B C44 H44C 109.5 . . ?

loop_
_geom_bond_atom_site_label_1
_geom_bond_atom_site_label_2
_geom_bond_distance
_geom_bond_site_symmetry_2
_geom_bond_publ_flag
Er1 O1 2.293(7) . ?
Er1 O2 2.294(7) . ?
Er1 O5 2.337(6) 3_666 ?
Er1 O5 2.342(7) . ?
Er1 O6 2.303(7) . ?
Er1 O13 2.375(7) . ?
Er1 N1 2.496(8) . ?
Er1 N5 2.491(7) . ?
Er2 O3 2.382(7) . ?
Er2 O4 2.273(6) . ?
Er2 O8 2.269(6) . ?
Er2 O9 2.317(7) . ?
Er2 O10 2.370(7) . ?
Er2 N2 2.489(7) . ?
Er2 N3 2.498(8) . ?
Er2 N4 2.594(8) . ?
Er3 O4 2.270(6) . ?
Er3 O7 2.392(7) . ?
Er3 O8 2.260(6) . ?
Er3 O11 2.365(7) . ?
Er3 O12 2.313(6) . ?
Er3 N6 2.489(7) . ?
Er3 N7 2.503(8) . ?
Er3 N8 2.576(8) . ?
F1 C1B 1.296(14) . ?
F2 C1B 1.282(14) . ?
F3 C1A 1.312(17) . ?
F4 C1A 1.274(17) . ?
F5 C1A 1.293(17) . ?
F6 C1B 1.264(13) . ?
F7 C1C 1.27(2) . ?
F8 C1C 1.29(2) . ?
F9 C1C 1.30(2) . ?
F10 C1D 1.22(2) . ?
F11 C1D 1.22(2) . ?
F12 C1D 1.20(2) . ?
O1 C1 1.342(14) . ?
O2 C8 1.270(11) . ?
O3 H3 1.00(14) . ?
O3 C16 1.441(13) . ?
O4 C18 1.428(11) . ?
O5 C19 1.341(11) . ?
O6 C26 1.288(12) . ?
O7 H7 0.8400 . ?
O7 C34 1.429(12) . ?
O8 C36 1.421(12) . ?
O9 C37 1.257(13) . ?
O10 C39 1.274(14) . ?
O11 C40 1.237(14) . ?
O12 C42 1.245(12) . ?
O13 H13A 0.9895 . ?
O13 H13 0.9899 . ?
O13 C43 1.378(18) . ?
O13 C43A 1.37(2) . ?
N1 N2 1.417(11) . ?
N1 C7 1.280(13) . ?
N2 C8 1.312(12) . ?
N3 C9 1.338(13) . ?
N3 C13 1.335(13) . ?
N4 C14 1.474(14) . ?
N4 C15 1.500(13) . ?
N4 C17 1.494(14) . ?
N5 N6 1.427(10) . ?
N5 C25 1.289(12) . ?
N6 C26 1.310(12) . ?
N7 C27 1.313(12) . ?
N7 C31 1.345(13) . ?
N8 C32 1.450(13) . ?
N8 C33 1.474(13) . ?
N8 C35 1.507(14) . ?
C1 C2 1.402(16) . ?
C1 C6 1.420(16) . ?
C1A H1AA 0.9801 . ?
C1A H1AB 0.9801 . ?
C1A H1AC 0.9799 . ?
C1A C39 1.497(18) . ?
C1B H1BA 0.9792 . ?
C1B H1BB 0.9802 . ?
C1B H1BC 0.9804 . ?
C1B C42 1.527(16) . ?
C1C H1CA 0.9795 . ?
C1C H1CB 0.9811 . ?
C1C H1CC 0.9802 . ?
C1C C40 1.516(18) . ?
C1D H1DA 0.9802 . ?
C1D H1DB 0.9800 . ?
C1D H1DC 0.9798 . ?
C1D C37 1.43(3) . ?
C2 H2 0.9500 . ?
C2 C3 1.412(19) . ?
C3 H3A 0.9500 . ?
C3 C4 1.339(19) . ?
C4 H4 0.9500 . ?
C4 C5 1.372(17) . ?
C5 H5 0.9500 . ?
C5 C6 1.400(15) . ?
C6 C7 1.441(14) . ?
C7 H7A 0.9500 . ?
C8 C9 1.508(13) . ?
C9 C10 1.363(14) . ?
C10 H10 0.9500 . ?
C10 C11 1.384(15) . ?
C11 H11 0.9500 . ?
C11 C12 1.352(17) . ?
C12 H12 0.9500 . ?
C12 C13 1.408(15) . ?
C13 C14 1.502(16) . ?
C14 H14A 0.9900 . ?
C14 H14B 0.9900 . ?
C15 H15A 0.9900 . ?
C15 H15B 0.9900 . ?
C15 C16 1.505(17) . ?
C16 H16A 0.9900 . ?
C16 H16B 0.9900 . ?
C17 H17A 0.9900 . ?
C17 H17B 0.9900 . ?
C17 C18 1.518(14) . ?
C18 H18A 0.9900 . ?
C18 H18B 0.9900 . ?
C19 C20 1.389(14) . ?
C19 C24 1.420(14) . ?
C20 H20 0.9500 . ?
C20 C21 1.378(15) . ?
C21 H21 0.9500 . ?
C21 C22 1.394(15) . ?
C22 H22 0.9500 . ?
C22 C23 1.369(14) . ?
C23 H23 0.9500 . ?
C23 C24 1.404(14) . ?
C24 C25 1.461(13) . ?
C25 H25 0.9500 . ?
C26 C27 1.490(13) . ?
C27 C28 1.387(14) . ?
C28 H28 0.9500 . ?
C28 C29 1.388(16) . ?
C29 H29 0.9500 . ?
C29 C30 1.366(18) . ?
C30 H30 0.9500 . ?
C30 C31 1.392(16) . ?
C31 C32 1.510(15) . ?
C32 H32A 0.9900 . ?
C32 H32B 0.9900 . ?
C33 H33A 0.9900 . ?
C33 H33B 0.9900 . ?
C33 C34 1.514(16) . ?
C34 H34A 0.9900 . ?
C34 H34B 0.9900 . ?
C35 H35A 0.9900 . ?
C35 H35B 0.9900 . ?
C35 C36 1.502(15) . ?
C36 H36A 0.9900 . ?
C36 H36B 0.9900 . ?
C37 C38 1.438(19) . ?
C38 H38 0.9500 . ?
C38 C39 1.330(19) . ?
C40 C41 1.382(18) . ?
C41 H41 0.9500 . ?
C41 C42 1.404(16) . ?
C43 H43A 0.9800 . ?
C43 H43B 0.9800 . ?
C43 H43C 0.9800 . ?
C43A H43D 0.9800 . ?
C43A H43E 0.9800 . ?
C43A H43F 0.9800 . ?
O14 N9 1.232(17) . ?
O15 N9 1.264(17) . ?
O16 N9 1.258(17) . ?
O17 H17 0.8400 . ?
O17 C44 1.461(15) . ?
C44 H44A 0.9800 . ?
C44 H44B 0.9800 . ?
C44 H44C 0.9800 . ?

loop_
_geom_hbond_atom_site_label_D
_geom_hbond_atom_site_label_H
_geom_hbond_atom_site_label_A
_geom_hbond_distance_DH
_geom_hbond_distance_HA
_geom_hbond_distance_DA
_geom_hbond_angle_DHA
_geom_hbond_site_symmetry_A
_geom_hbond_publ_flag
O3 H3 O14 1.00(14) 1.69(14) 2.600(13) 150(12) . yes

loop_
_geom_torsion_atom_site_label_1
_geom_torsion_atom_site_label_2
_geom_torsion_atom_site_label_3
_geom_torsion_atom_site_label_4
_geom_torsion
_geom_torsion_site_symmetry_1
_geom_torsion_site_symmetry_2
_geom_torsion_site_symmetry_3
_geom_torsion_site_symmetry_4
_geom_torsion_publ_flag
Er1 O1 C1 C2 133.2(10) . . . . ?
Er1 O1 C1 C6 -46.8(15) . . . . ?
Er1 O2 C8 N2 25.3(12) . . . . ?
Er1 O2 C8 C9 -153.1(6) . . . . ?
Er1 O5 C19 C20 131.5(8) . . . . ?
Er1 O5 C19 C20 -57.5(11) 3_666 . . . ?
Er1 O5 C19 C24 120.7(8) 3_666 . . . ?
Er1 O5 C19 C24 -50.4(12) . . . . ?
Er1 O6 C26 N6 30.7(12) . . . . ?
Er1 O6 C26 C27 -149.7(6) . . . . ?
Er1 N1 N2 Er2 142.5(4) . . . . ?
Er1 N1 N2 C8 -21.1(8) . . . . ?
Er1 N1 C7 C6 6.1(15) . . . . ?
Er1 N5 N6 Er3 140.3(4) . . . . ?
Er1 N5 N6 C26 -22.0(8) . . . . ?
Er1 N5 C25 C24 5.7(13) . . . . ?
Er2 O3 C16 C15 -34.6(12) . . . . ?
Er2 O4 C18 C17 -46.2(10) . . . . ?
Er2 O8 C36 C35 109.9(8) . . . . ?
Er2 O9 C37 C1D -175.8(13) . . . . ?
Er2 O9 C37 C38 1(2) . . . . ?
Er2 O10 C39 C1A -164.1(9) . . . . ?
Er2 O10 C39 C38 19(2) . . . . ?
Er2 N2 C8 O2 -166.2(7) . . . . ?
Er2 N2 C8 C9 12.2(11) . . . . ?
Er2 N3 C9 C8 -4.2(11) . . . . ?
Er2 N3 C9 C10 174.0(7) . . . . ?
Er2 N3 C13 C12 -173.3(8) . . . . ?
Er2 N3 C13 C14 8.4(13) . . . . ?
Er2 N4 C14 C13 41.6(10) . . . . ?
Er2 N4 C15 C16 -44.1(11) . . . . ?
Er2 N4 C17 C18 -34.6(9) . . . . ?
Er3 O4 C18 C17 112.2(8) . . . . ?
Er3 O7 C34 C33 -33.0(11) . . . . ?
Er3 O8 C36 C35 -45.0(10) . . . . ?
Er3 O11 C40 C1C -177.7(10) . . . . ?
Er3 O11 C40 C41 7(2) . . . . ?
Er3 O12 C42 C1B 176.7(7) . . . . ?
Er3 O12 C42 C41 -5(2) . . . . ?
Er3 N6 C26 O6 -168.3(7) . . . . ?
Er3 N6 C26 C27 12.1(11) . . . . ?
Er3 N7 C27 C26 -2.0(11) . . . . ?
Er3 N7 C27 C28 177.1(8) . . . . ?
Er3 N7 C31 C30 -176.5(8) . . . . ?
Er3 N7 C31 C32 6.1(13) . . . . ?
Er3 N8 C32 C31 37.0(10) . . . . ?
Er3 N8 C33 C34 -45.1(10) . . . . ?
Er3 N8 C35 C36 -37.8(10) . . . . ?
F1 C1B C42 O12 66.2(14) . . . . ?
F1 C1B C42 C41 -112.6(14) . . . . ?
F2 C1B C42 O12 -50.3(15) . . . . ?
F2 C1B C42 C41 130.9(14) . . . . ?
F3 C1A C39 O10 149.8(14) . . . . ?
F3 C1A C39 C38 -32.9(19) . . . . ?
F4 C1A C39 O10 28.5(19) . . . . ?
F4 C1A C39 C38 -154.2(15) . . . . ?
F5 C1A C39 O10 -91.7(17) . . . . ?
F5 C1A C39 C38 85.6(17) . . . . ?
F6 C1B C42 O12 -174.2(12) . . . . ?
F6 C1B C42 C41 6.9(18) . . . . ?
F7 C1C C40 O11 -1(2) . . . . ?
F7 C1C C40 C41 174.6(18) . . . . ?
F8 C1C C40 O11 -125.0(19) . . . . ?
F8 C1C C40 C41 51(2) . . . . ?
F9 C1C C40 O11 116.3(18) . . . . ?
F9 C1C C40 C41 -68(2) . . . . ?
F10 C1D C37 O9 174.3(18) . . . . ?
F10 C1D C37 C38 -3(3) . . . . ?
F11 C1D C37 O9 51(2) . . . . ?
F11 C1D C37 C38 -126.1(18) . . . . ?
F12 C1D C37 O9 -63(2) . . . . ?
F12 C1D C37 C38 119.6(18) . . . . ?
O1 C1 C2 C3 -178.1(13) . . . . ?
O1 C1 C6 C5 -175.6(11) . . . . ?
O1 C1 C6 C7 -1.4(18) . . . . ?
O2 C8 C9 N3 173.4(8) . . . . ?
O2 C8 C9 C10 -4.9(13) . . . . ?
O5 C19 C20 C21 176.9(10) . . . . ?
O5 C19 C24 C23 -174.5(9) . . . . ?
O5 C19 C24 C25 4.6(15) . . . . ?
O6 C26 C27 N7 173.7(8) . . . . ?
O6 C26 C27 C28 -5.4(14) . . . . ?
O9 C37 C38 C39 -8(2) . . . . ?
O11 C40 C41 C42 -5(2) . . . . ?
N1 N2 C8 O2 -0.9(12) . . . . ?
N1 N2 C8 C9 177.5(7) . . . . ?
N2 N1 C7 C6 179.7(9) . . . . ?
N2 C8 C9 N3 -5.2(12) . . . . ?
N2 C8 C9 C10 176.5(9) . . . . ?
N3 C9 C10 C11 -2.8(15) . . . . ?
N3 C13 C14 N4 -34.4(13) . . . . ?
N4 C15 C16 O3 52.0(13) . . . . ?
N4 C17 C18 O4 53.8(11) . . . . ?
N5 N6 C26 O6 -3.8(12) . . . . ?
N5 N6 C26 C27 176.6(7) . . . . ?
N6 N5 C25 C24 -179.2(8) . . . . ?
N6 C26 C27 N7 -6.7(13) . . . . ?
N6 C26 C27 C28 174.2(9) . . . . ?
N7 C27 C28 C29 -1.4(17) . . . . ?
N7 C31 C32 N8 -29.6(14) . . . . ?
N8 C33 C34 O7 50.6(11) . . . . ?
N8 C35 C36 O8 55.9(12) . . . . ?
C1 C2 C3 C4 -8(2) . . . . ?
C1 C6 C7 N1 20.3(18) . . . . ?
C1C C40 C41 C42 179.9(14) . . . . ?
C1D C37 C38 C39 169.2(16) . . . . ?
C2 C1 C6 C5 4.4(18) . . . . ?
C2 C1 C6 C7 178.5(12) . . . . ?
C2 C3 C4 C5 6(2) . . . . ?
C3 C4 C5 C6 0(2) . . . . ?
C4 C5 C6 C1 -6(2) . . . . ?
C4 C5 C6 C7 179.9(13) . . . . ?
C5 C6 C7 N1 -165.5(11) . . . . ?
C6 C1 C2 C3 2(2) . . . . ?
C7 N1 N2 Er2 -32.0(11) . . . . ?
C7 N1 N2 C8 164.4(9) . . . . ?
C8 C9 C10 C11 175.3(9) . . . . ?
C9 N3 C13 C12 -1.2(15) . . . . ?
C9 N3 C13 C14 -179.4(9) . . . . ?
C9 C10 C11 C12 3.5(16) . . . . ?
C10 C11 C12 C13 -3.1(17) . . . . ?
C11 C12 C13 N3 1.9(17) . . . . ?
C11 C12 C13 C14 -179.9(11) . . . . ?
C12 C13 C14 N4 147.3(10) . . . . ?
C13 N3 C9 C8 -176.5(9) . . . . ?
C13 N3 C9 C10 1.7(15) . . . . ?
C14 N4 C15 C16 -164.7(9) . . . . ?
C14 N4 C17 C18 86.3(10) . . . . ?
C15 N4 C14 C13 161.0(9) . . . . ?
C15 N4 C17 C18 -152.4(9) . . . . ?
C17 N4 C14 C13 -76.5(11) . . . . ?
C17 N4 C15 C16 72.0(11) . . . . ?
C19 C20 C21 C22 -1.4(17) . . . . ?
C19 C24 C25 N5 17.4(15) . . . . ?
C20 C19 C24 C23 3.8(14) . . . . ?
C20 C19 C24 C25 -177.2(9) . . . . ?
C20 C21 C22 C23 1.5(17) . . . . ?
C21 C22 C23 C24 1.1(16) . . . . ?
C22 C23 C24 C19 -3.8(15) . . . . ?
C22 C23 C24 C25 177.1(9) . . . . ?
C23 C24 C25 N5 -163.5(9) . . . . ?
C24 C19 C20 C21 -1.3(15) . . . . ?
C25 N5 N6 Er3 -35.7(10) . . . . ?
C25 N5 N6 C26 162.0(8) . . . . ?
C26 C27 C28 C29 177.6(10) . . . . ?
C27 N7 C31 C30 -1.8(16) . . . . ?
C27 N7 C31 C32 -179.2(9) . . . . ?
C27 C28 C29 C30 -0.1(19) . . . . ?
C28 C29 C30 C31 1(2) . . . . ?
C29 C30 C31 N7 0.3(18) . . . . ?
C29 C30 C31 C32 177.6(12) . . . . ?
C30 C31 C32 N8 153.1(11) . . . . ?
C31 N7 C27 C26 -176.7(9) . . . . ?
C31 N7 C27 C28 2.4(15) . . . . ?
C32 N8 C33 C34 -168.2(8) . . . . ?
C32 N8 C35 C36 83.9(10) . . . . ?
C33 N8 C32 C31 158.3(9) . . . . ?
C33 N8 C35 C36 -155.8(9) . . . . ?
C35 N8 C32 C31 -79.9(11) . . . . ?
C35 N8 C33 C34 69.5(10) . . . . ?
C37 C38 C39 O10 -2(2) . . . . ?
C37 C38 C39 C1A -179.2(13) . . . . ?
C40 C41 C42 O12 3(2) . . . . ?
C40 C41 C42 C1B -178.0(13) . . . . ?

loop_
_smtbx_masks_void_nr
_smtbx_masks_void_average_x
_smtbx_masks_void_average_y
_smtbx_masks_void_average_z
_smtbx_masks_void_volume
_smtbx_masks_void_count_electrons
_smtbx_masks_void_content
1 0.197 0.730 0.031 90.4 18.5 '1 CH3OH'
2 0.197 0.770 0.531 90.4 18.4 '1 CH3OH'
3 0.803 0.270 0.969 90.4 14.8 '1 CH3OH'
4 0.803 0.230 0.469 90.4 14.9 '1 CH3OH'
